data_7035961
loop_
_publ_author_name
'Schmied, Andy'
'Straube, Axel'
'Grell, Toni'
'J\"ahnigen, Sascha'
'Hey-Hawkins, Evamarie'

_publ_section_title
;
 Heterobimetallic complexes with highly flexible
 1,1'-bis(phospholanoalkyl)ferrocene ligands.
;
_journal_issue 43
_journal_name_full 'Dalton transactions (Cambridge, England : 2003)'
_journal_page_first 18760
_journal_page_last 18768
_journal_paper_doi 10.1039/c5dt02567b
_journal_volume 44
_journal_year 2015
_chemical_formula_sum 'C29 H44 Cl Fe O P2 Rh'
_chemical_formula_weight 664.79
_chemical_name_systematic trans-Carbonylchlorido-[1,1?-bis(5-(phospholano)pentyl)ferrocene-\k2P,P?]-rhodium(I)
_space_group_IT_number 14
_symmetry_cell_setting monoclinic
_symmetry_space_group_name_Hall '-P 2yn'
_symmetry_space_group_name_H-M 'P 1 21/n 1'
_atom_sites_solution_hydrogens geom
_atom_sites_solution_primary direct
_atom_sites_solution_secondary difmap
_audit_conform_dict_location ftp://ftp.iucr.org/pub/cif_core.dic
_audit_conform_dict_name cif_core.dic
_audit_conform_dict_version 2.4
_audit_creation_date 2014-10-11T08:50:07-00:00
_audit_creation_method 'WinGX routine CIF_UPDATE'
_audit_update_record
;
2015-07-06 deposited with the CCDC.
2015-07-24 downloaded from the CCDC.
;
_cell_angle_alpha 90.000(5)
_cell_angle_beta 97.477(5)
_cell_angle_gamma 90.000(5)
_cell_formula_units_Z 4
_cell_length_a 10.773(5)
_cell_length_b 12.183(5)
_cell_length_c 22.166(5)
_cell_measurement_reflns_used 23223
_cell_measurement_temperature 130(2)
_cell_measurement_theta_max 37.563
_cell_measurement_theta_min 2.771
_cell_volume 2884.5(19)
_computing_cell_refinement
;
        CrysAlisPro, Agilent Technologies,
        Version 1.171.37.34a (release 02-06-2014 CrysAlis171 .NET)
        (compiled Jun  2 2014,16:24:16)
;
_computing_data_collection
;
        CrysAlisPro, Agilent Technologies,
        Version 1.171.37.34a (release 02-06-2014 CrysAlis171 .NET)
        (compiled Jun  2 2014,16:24:16)
;
_computing_data_reduction
;
        CrysAlisPro, Agilent Technologies,
        Version 1.171.37.34a (release 02-06-2014 CrysAlis171 .NET)
        (compiled Jun  2 2014,16:24:16)
;
_computing_structure_refinement 'SHELXL-97 (Sheldrick, 2008)'
_diffrn_ambient_temperature 130(2)
_diffrn_detector 'CCD plate'
_diffrn_detector_area_resol_mean 16.356
_diffrn_measured_fraction_theta_full 1
_diffrn_measured_fraction_theta_max 1
_diffrn_measurement_device 'four-circle diffractometer'
_diffrn_measurement_device_type 'Xcalibur, Sapphire3, Gemini'
_diffrn_measurement_method '\w scans'
_diffrn_orient_matrix_UB_11 0.0211027
_diffrn_orient_matrix_UB_12 0.0124892
_diffrn_orient_matrix_UB_13 0.0308867
_diffrn_orient_matrix_UB_21 0.0014063
_diffrn_orient_matrix_UB_22 -0.0567901
_diffrn_orient_matrix_UB_23 0.0071123
_diffrn_orient_matrix_UB_31 0.0629446
_diffrn_orient_matrix_UB_32 -0.0029411
_diffrn_orient_matrix_UB_33 -0.0060835
_diffrn_radiation_monochromator graphite
_diffrn_radiation_probe x-ray
_diffrn_radiation_type MoK\a
_diffrn_radiation_wavelength 0.71073
_diffrn_reflns_av_R_equivalents 0.0359
_diffrn_reflns_av_unetI/netI 0.0297
_diffrn_reflns_limit_h_max 17
_diffrn_reflns_limit_h_min -16
_diffrn_reflns_limit_k_max 20
_diffrn_reflns_limit_k_min -20
_diffrn_reflns_limit_l_max 36
_diffrn_reflns_limit_l_min -36
_diffrn_reflns_number 64818
_diffrn_reflns_theta_full 36.32
_diffrn_reflns_theta_max 36.32
_diffrn_reflns_theta_min 2.54
_diffrn_source 'Enhance (Mo) X-ray Source'
_exptl_absorpt_coefficient_mu 1.3
_exptl_absorpt_correction_T_max 1
_exptl_absorpt_correction_T_min 0.93695
_exptl_absorpt_correction_type multi-scan
_exptl_absorpt_process_details
;
        CrysAlisPro, Agilent Technologies,
        Version 1.171.37.34a (release 02-06-2014 CrysAlis171 .NET)
        (compiled Jun  2 2014,16:24:16)
        Empirical absorption correction using spherical harmonics,
 implemented in SCALE3 ABSPACK scaling algorithm.
;
_exptl_crystal_colour orange
_exptl_crystal_density_diffrn 1.531
_exptl_crystal_density_method 'not measured'
_exptl_crystal_description prism
_exptl_crystal_F_000 1376
_exptl_crystal_size_max 0.3
_exptl_crystal_size_mid 0.3
_exptl_crystal_size_min 0.3
_refine_diff_density_max 1.632
_refine_diff_density_min -0.725
_refine_diff_density_rms 0.089
_refine_ls_extinction_method none
_refine_ls_goodness_of_fit_ref 1.041
_refine_ls_hydrogen_treatment refxyz
_refine_ls_matrix_type full
_refine_ls_number_parameters 492
_refine_ls_number_reflns 13973
_refine_ls_number_restraints 0
_refine_ls_restrained_S_all 1.041
_refine_ls_R_factor_all 0.0427
_refine_ls_R_factor_gt 0.0315
_refine_ls_shift/su_max 0.005
_refine_ls_shift/su_mean 0
_refine_ls_structure_factor_coef Fsqd
_refine_ls_weighting_details 'calc w=1/[\s^2^(Fo^2^)+(0.0288P)^2^+1.3902P] where P=(Fo^2^+2Fc^2^)/3'
_refine_ls_weighting_scheme calc
_refine_ls_wR_factor_gt 0.0668
_refine_ls_wR_factor_ref 0.0714
_reflns_number_gt 11651
_reflns_number_total 13973
_reflns_threshold_expression >2\s(I)
_cod_data_source_file c5dt02567b2.cif
_cod_data_source_block x2102
_cod_depositor_comments 'Adding full bibliography for 7035957--7035962.cif.'
_cod_database_code 7035961

loop_
_symmetry_equiv_pos_as_xyz
'x, y, z'
'-x+1/2, y+1/2, -z+1/2'
'-x, -y, -z'
'x-1/2, -y-1/2, z-1/2'

loop_
_atom_site_label
_atom_site_type_symbol
_atom_site_fract_x
_atom_site_fract_y
_atom_site_fract_z
_atom_site_U_iso_or_equiv
_atom_site_adp_type
_atom_site_occupancy
_atom_site_symmetry_multiplicity
_atom_site_calc_flag
C1 C 0.67864(13) -0.34739(11) 0.55008(7) 0.0210(2) Uani 1 1 d
C2 C 0.66318(13) -0.41963(12) 0.49897(7) 0.0226(3) Uani 1 1 d
C3 C 0.77146(14) -0.48754(12) 0.50133(8) 0.0243(3) Uani 1 1 d
C4 C 0.85382(14) -0.45790(12) 0.55419(7) 0.0238(3) Uani 1 1 d
C5 C 0.79667(14) -0.37201(12) 0.58430(7) 0.0225(3) Uani 1 1 d
C6 C 0.93179(12) -0.18892(11) 0.50592(6) 0.0175(2) Uani 1 1 d
C7 C 0.98767(13) -0.27471(12) 0.47464(7) 0.0201(2) Uani 1 1 d
C8 C 0.90475(14) -0.30369(12) 0.42163(7) 0.0227(3) Uani 1 1 d
C9 C 0.79662(14) -0.23651(12) 0.41988(7) 0.0225(3) Uani 1 1 d
C10 C 0.81304(13) -0.16553(11) 0.47141(7) 0.0194(2) Uani 1 1 d
C11 C 0.58411(15) -0.26374(12) 0.56477(8) 0.0259(3) Uani 1 1 d
C12 C 0.46671(15) -0.31688(13) 0.58313(9) 0.0274(3) Uani 1 1 d
C13 C 0.36326(14) -0.23469(13) 0.59182(8) 0.0266(3) Uani 1 1 d
C14 C 0.39094(13) -0.16196(12) 0.64777(7) 0.0215(2) Uani 1 1 d
C15 C 0.28544(13) -0.08028(12) 0.65330(7) 0.0202(2) Uani 1 1 d
C16 C 0.99441(13) -0.13526(12) 0.56245(7) 0.0207(2) Uani 1 1 d
C17 C 0.90987(14) -0.07799(12) 0.60291(7) 0.0208(2) Uani 1 1 d
C18 C 0.86893(15) 0.03767(12) 0.58384(7) 0.0224(3) Uani 1 1 d
C19 C 0.80555(14) 0.09340(12) 0.63294(7) 0.0222(3) Uani 1 1 d
C20 C 0.75393(14) 0.20806(12) 0.61671(7) 0.0210(2) Uani 1 1 d
C21 C 0.34319(15) -0.03222(13) 0.78222(7) 0.0236(3) Uani 1 1 d
C22 C 0.23462(17) 0.01373(17) 0.81360(8) 0.0329(4) Uani 1 1 d
C23 C 0.12530(15) 0.03609(15) 0.76468(8) 0.0288(3) Uani 1 1 d
C24 C 0.17757(13) 0.09828(12) 0.71393(7) 0.0220(3) Uani 1 1 d
C25 C 0.77089(14) 0.28961(14) 0.73962(8) 0.0250(3) Uani 1 1 d
C26 C 0.81201(17) 0.40788(16) 0.72749(10) 0.0355(4) Uani 1 1 d
C27 C 0.69558(19) 0.47030(14) 0.70351(9) 0.0345(4) Uani 1 1 d
C28 C 0.62337(15) 0.40233(12) 0.65287(7) 0.0227(3) Uani 1 1 d
C29 C 0.49241(13) 0.08629(12) 0.61226(7) 0.0219(2) Uani 1 1 d
O1 O 0.49184(12) 0.05141(12) 0.56405(6) 0.0356(3) Uani 1 1 d
P004 P 0.65663(3) 0.25716(3) 0.672892(16) 0.01632(6) Uani 1 1 d
P005 P 0.32793(3) 0.03218(3) 0.706292(16) 0.01563(6) Uani 1 1 d
Cl1 Cl 0.47129(4) 0.23005(3) 0.780914(17) 0.02742(7) Uani 1 1 d
Fe1 Fe 0.820280(17) -0.326098(15) 0.497968(9) 0.01595(4) Uani 1 1 d
Rh1 Rh 0.489694(9) 0.144905(8) 0.686667(5) 0.01507(2) Uani 1 1 d
H2 H 0.5990(18) -0.4167(16) 0.4688(9) 0.022(5) Uiso 1 1 d
H3 H 0.7857(19) -0.5433(19) 0.4722(10) 0.033(6) Uiso 1 1 d
H4 H 0.9349(19) -0.4805(18) 0.5663(10) 0.031(5) Uiso 1 1 d
H5 H 0.828(2) -0.3351(19) 0.6184(11) 0.035(6) Uiso 1 1 d
H7 H 1.0645(18) -0.3064(17) 0.4897(9) 0.025(5) Uiso 1 1 d
H8 H 0.920(2) -0.3585(17) 0.3932(10) 0.032(6) Uiso 1 1 d
H9 H 0.721(2) -0.2408(18) 0.3899(10) 0.033(6) Uiso 1 1 d
H10 H 0.7528(18) -0.1160(16) 0.4816(9) 0.022(5) Uiso 1 1 d
H11A H 0.623(2) -0.216(2) 0.5966(10) 0.038(6) Uiso 1 1 d
H11B H 0.559(2) -0.219(2) 0.5287(11) 0.044(6) Uiso 1 1 d
H12A H 0.438(2) -0.363(2) 0.5509(12) 0.044(7) Uiso 1 1 d
H12B H 0.489(2) -0.3569(19) 0.6188(11) 0.037(6) Uiso 1 1 d
H13A H 0.3514(18) -0.1873(18) 0.5557(9) 0.026(5) Uiso 1 1 d
H13B H 0.289(2) -0.273(2) 0.5955(11) 0.039(6) Uiso 1 1 d
H14A H 0.4700(19) -0.1231(17) 0.6438(9) 0.027(5) Uiso 1 1 d
H14B H 0.4044(18) -0.2098(18) 0.6843(10) 0.027(5) Uiso 1 1 d
H15A H 0.2585(17) -0.0458(17) 0.6130(9) 0.023(5) Uiso 1 1 d
H15B H 0.215(2) -0.1140(18) 0.6660(10) 0.033(6) Uiso 1 1 d
H16A H 1.0505(18) -0.0811(18) 0.5512(9) 0.028(5) Uiso 1 1 d
H16B H 1.0438(18) -0.1936(18) 0.5857(9) 0.026(5) Uiso 1 1 d
H17A H 0.9564(17) -0.0725(17) 0.6434(9) 0.023(5) Uiso 1 1 d
H17B H 0.8364(19) -0.1205(17) 0.6055(9) 0.028(5) Uiso 1 1 d
H18A H 0.9432(18) 0.0817(17) 0.5757(9) 0.025(5) Uiso 1 1 d
H18B H 0.810(2) 0.0389(19) 0.5455(10) 0.037(6) Uiso 1 1 d
H19A H 0.865(2) 0.0970(19) 0.6696(10) 0.035(6) Uiso 1 1 d
H19B H 0.7371(18) 0.0491(17) 0.6418(9) 0.023(5) Uiso 1 1 d
H20A H 0.7023(19) 0.2080(18) 0.5765(10) 0.029(5) Uiso 1 1 d
H20B H 0.819(2) 0.2603(18) 0.6131(10) 0.034(6) Uiso 1 1 d
H21A H 0.3375(19) -0.1093(18) 0.7774(9) 0.029(5) Uiso 1 1 d
H21B H 0.424(2) -0.0148(19) 0.8048(10) 0.040(6) Uiso 1 1 d
H22A H 0.262(2) 0.085(2) 0.8334(11) 0.041(6) Uiso 1 1 d
H22B H 0.211(2) -0.0402(19) 0.8426(10) 0.036(6) Uiso 1 1 d
H23A H 0.0859(19) -0.0362(19) 0.7474(10) 0.034(6) Uiso 1 1 d
H23B H 0.0608(19) 0.0774(18) 0.7823(10) 0.031(5) Uiso 1 1 d
H24A H 0.1213(19) 0.0981(18) 0.6747(10) 0.031(5) Uiso 1 1 d
H24B H 0.1899(19) 0.1681(18) 0.7251(10) 0.029(5) Uiso 1 1 d
H25A H 0.837(2) 0.2458(19) 0.7419(11) 0.039(6) Uiso 1 1 d
H25B H 0.729(2) 0.283(2) 0.7739(11) 0.043(6) Uiso 1 1 d
H26A H 0.876(2) 0.412(2) 0.6930(11) 0.047(7) Uiso 1 1 d
H26B H 0.850(2) 0.441(2) 0.7691(12) 0.058(8) Uiso 1 1 d
H27A H 0.714(2) 0.541(2) 0.6919(11) 0.046(7) Uiso 1 1 d
H27B H 0.646(2) 0.473(2) 0.7387(12) 0.051(7) Uiso 1 1 d
H28A H 0.6470(19) 0.4148(18) 0.6145(10) 0.032(5) Uiso 1 1 d
H28B H 0.533(2) 0.4127(19) 0.6478(10) 0.035(6) Uiso 1 1 d

loop_
_atom_site_aniso_label
_atom_site_aniso_U_11
_atom_site_aniso_U_22
_atom_site_aniso_U_33
_atom_site_aniso_U_23
_atom_site_aniso_U_13
_atom_site_aniso_U_12
C1 0.0219(6) 0.0165(5) 0.0258(7) -0.0007(5) 0.0079(5) -0.0029(4)
C2 0.0192(6) 0.0188(6) 0.0295(7) -0.0049(5) 0.0023(5) -0.0025(4)
C3 0.0265(7) 0.0156(5) 0.0318(8) -0.0035(5) 0.0073(6) -0.0013(5)
C4 0.0258(6) 0.0174(6) 0.0281(7) 0.0063(5) 0.0029(5) 0.0013(5)
C5 0.0268(6) 0.0212(6) 0.0197(6) 0.0017(5) 0.0038(5) -0.0041(5)
C6 0.0178(5) 0.0160(5) 0.0190(6) 0.0003(4) 0.0045(4) -0.0003(4)
C7 0.0195(6) 0.0190(6) 0.0228(6) -0.0005(5) 0.0066(5) 0.0013(4)
C8 0.0277(7) 0.0230(6) 0.0183(6) -0.0018(5) 0.0069(5) 0.0007(5)
C9 0.0257(6) 0.0236(6) 0.0175(6) 0.0029(5) 0.0003(5) 0.0008(5)
C10 0.0198(6) 0.0169(5) 0.0216(6) 0.0027(4) 0.0031(5) 0.0013(4)
C11 0.0261(7) 0.0181(6) 0.0364(8) -0.0021(6) 0.0144(6) -0.0020(5)
C12 0.0258(7) 0.0189(6) 0.0402(9) -0.0076(6) 0.0140(6) -0.0051(5)
C13 0.0203(6) 0.0254(7) 0.0349(8) -0.0117(6) 0.0074(6) -0.0053(5)
C14 0.0211(6) 0.0183(6) 0.0256(7) -0.0031(5) 0.0047(5) -0.0010(4)
C15 0.0176(5) 0.0201(6) 0.0229(6) -0.0040(5) 0.0030(5) -0.0039(4)
C16 0.0184(5) 0.0194(6) 0.0240(6) -0.0033(5) 0.0014(5) -0.0004(4)
C17 0.0234(6) 0.0181(5) 0.0214(6) -0.0009(5) 0.0044(5) -0.0007(4)
C18 0.0291(7) 0.0173(6) 0.0224(6) -0.0005(5) 0.0093(5) 0.0019(5)
C19 0.0221(6) 0.0210(6) 0.0248(7) 0.0000(5) 0.0071(5) 0.0027(5)
C20 0.0226(6) 0.0184(6) 0.0233(6) -0.0002(5) 0.0083(5) -0.0009(4)
C21 0.0265(7) 0.0247(7) 0.0202(6) 0.0050(5) 0.0050(5) 0.0002(5)
C22 0.0350(8) 0.0424(10) 0.0232(7) 0.0035(7) 0.0112(6) 0.0023(7)
C23 0.0260(7) 0.0315(8) 0.0314(8) 0.0011(6) 0.0135(6) 0.0008(6)
C24 0.0196(6) 0.0209(6) 0.0262(7) 0.0001(5) 0.0061(5) 0.0028(5)
C25 0.0217(6) 0.0271(7) 0.0252(7) -0.0027(6) -0.0009(5) -0.0021(5)
C26 0.0299(8) 0.0330(8) 0.0433(10) -0.0103(8) 0.0034(7) -0.0095(6)
C27 0.0477(10) 0.0197(7) 0.0357(9) -0.0041(6) 0.0037(8) -0.0062(6)
C28 0.0265(7) 0.0167(6) 0.0256(7) 0.0013(5) 0.0055(5) 0.0000(5)
C29 0.0212(6) 0.0237(6) 0.0209(6) -0.0010(5) 0.0029(5) -0.0046(5)
O1 0.0420(7) 0.0438(7) 0.0220(6) -0.0098(5) 0.0084(5) -0.0080(6)
P004 0.01628(14) 0.01473(13) 0.01829(15) -0.00085(11) 0.00355(11) -0.00130(10)
P005 0.01550(13) 0.01531(13) 0.01646(14) 0.00006(11) 0.00345(11) -0.00059(10)
Cl1 0.03192(17) 0.02832(17) 0.02353(16) -0.01050(13) 0.00935(13) -0.00796(13)
Fe1 0.01702(8) 0.01399(8) 0.01687(8) -0.00059(6) 0.00237(6) 0.00028(6)
Rh1 0.01545(4) 0.01477(4) 0.01513(4) -0.00057(3) 0.00248(3) -0.00136(3)

loop_
_atom_type_symbol
_atom_type_description
_atom_type_scat_dispersion_real
_atom_type_scat_dispersion_imag
_atom_type_scat_source
C C 0.0033 0.0016 'International Tables Vol C Tables 4.2.6.8 and 6.1.1.4'
H H 0 0 'International Tables Vol C Tables 4.2.6.8 and 6.1.1.4'
O O 0.0106 0.006 'International Tables Vol C Tables 4.2.6.8 and 6.1.1.4'
P P 0.1023 0.0942 'International Tables Vol C Tables 4.2.6.8 and 6.1.1.4'
Cl Cl 0.1484 0.1585 'International Tables Vol C Tables 4.2.6.8 and 6.1.1.4'
Fe Fe 0.3463 0.8444 'International Tables Vol C Tables 4.2.6.8 and 6.1.1.4'
Rh Rh -1.1178 0.9187 'International Tables Vol C Tables 4.2.6.8 and 6.1.1.4'

loop_
_geom_angle_atom_site_label_1
_geom_angle_atom_site_label_2
_geom_angle_atom_site_label_3
_geom_angle
C5 C1 C2 107.25(13)
C5 C1 C11 127.51(14)
C2 C1 C11 125.22(14)
C5 C1 Fe1 69.39(9)
C2 C1 Fe1 69.43(8)
C11 C1 Fe1 127.66(10)
C3 C2 C1 108.56(13)
C3 C2 Fe1 69.45(9)
C1 C2 Fe1 69.72(8)
C3 C2 H2 126.7(13)
C1 C2 H2 124.4(13)
Fe1 C2 H2 121.9(13)
C4 C3 C2 107.64(13)
C4 C3 Fe1 69.44(8)
C2 C3 Fe1 69.68(9)
C4 C3 H3 126.5(13)
C2 C3 H3 125.8(13)
Fe1 C3 H3 126.3(13)
C3 C4 C5 108.15(13)
C3 C4 Fe1 69.74(9)
C5 C4 Fe1 69.76(9)
C3 C4 H4 129.1(13)
C5 C4 H4 122.3(13)
Fe1 C4 H4 120.0(13)
C4 C5 C1 108.39(13)
C4 C5 Fe1 69.36(9)
C1 C5 Fe1 69.80(9)
C4 C5 H5 128.3(14)
C1 C5 H5 123.3(14)
Fe1 C5 H5 124.6(14)
C7 C6 C10 106.84(12)
C7 C6 C16 123.64(12)
C10 C6 C16 129.48(12)
C7 C6 Fe1 69.00(8)
C10 C6 Fe1 69.12(8)
C16 C6 Fe1 128.58(10)
C8 C7 C6 108.83(13)
C8 C7 Fe1 69.68(8)
C6 C7 Fe1 70.08(8)
C8 C7 H7 128.6(13)
C6 C7 H7 122.5(13)
Fe1 C7 H7 123.6(13)
C9 C8 C7 107.68(13)
C9 C8 Fe1 69.33(8)
C7 C8 Fe1 69.44(8)
C9 C8 H8 126.8(13)
C7 C8 H8 125.5(13)
Fe1 C8 H8 126.2(13)
C8 C9 C10 108.18(13)
C8 C9 Fe1 69.88(8)
C10 C9 Fe1 69.81(8)
C8 C9 H9 126.3(13)
C10 C9 H9 125.4(13)
Fe1 C9 H9 123.2(13)
C9 C10 C6 108.46(12)
C9 C10 Fe1 69.25(8)
C6 C10 Fe1 69.95(8)
C9 C10 H10 124.5(12)
C6 C10 H10 126.9(12)
Fe1 C10 H10 123.4(12)
C1 C11 C12 112.25(13)
C1 C11 H11A 108.7(13)
C12 C11 H11A 111.1(13)
C1 C11 H11B 109.0(14)
C12 C11 H11B 108.0(14)
H11A C11 H11B 107.8(19)
C11 C12 C13 113.56(13)
C11 C12 H12A 104.8(15)
C13 C12 H12A 108.6(15)
C11 C12 H12B 108.5(14)
C13 C12 H12B 110.3(14)
H12A C12 H12B 111(2)
C14 C13 C12 114.54(14)
C14 C13 H13A 108.2(12)
C12 C13 H13A 107.6(12)
C14 C13 H13B 107.3(14)
C12 C13 H13B 109.3(15)
H13A C13 H13B 109.9(18)
C13 C14 C15 112.08(13)
C13 C14 H14A 106.7(12)
C15 C14 H14A 110.7(12)
C13 C14 H14B 108.3(12)
C15 C14 H14B 110.4(12)
H14A C14 H14B 108.5(16)
C14 C15 P005 114.46(10)
C14 C15 H15A 109.6(11)
P005 C15 H15A 106.3(12)
C14 C15 H15B 112.3(14)
P005 C15 H15B 106.3(13)
H15A C15 H15B 107.5(17)
C6 C16 C17 116.98(12)
C6 C16 H16A 108.5(12)
C17 C16 H16A 106.5(13)
C6 C16 H16B 106.0(12)
C17 C16 H16B 110.1(12)
H16A C16 H16B 108.5(17)
C18 C17 C16 115.70(12)
C18 C17 H17A 106.8(12)
C16 C17 H17A 107.3(11)
C18 C17 H17B 107.9(13)
C16 C17 H17B 110.5(13)
H17A C17 H17B 108.3(17)
C19 C18 C17 110.88(12)
C19 C18 H18A 109.5(12)
C17 C18 H18A 109.8(12)
C19 C18 H18B 108.1(13)
C17 C18 H18B 112.5(14)
H18A C18 H18B 106.0(17)
C18 C19 C20 115.06(13)
C18 C19 H19A 108.0(13)
C20 C19 H19A 109.7(14)
C18 C19 H19B 109.1(12)
C20 C19 H19B 107.3(12)
H19A C19 H19B 107.4(17)
C19 C20 P004 111.20(10)
C19 C20 H20A 110.9(13)
P004 C20 H20A 108.0(12)
C19 C20 H20B 112.2(13)
P004 C20 H20B 109.3(14)
H20A C20 H20B 105.0(18)
C22 C21 P005 105.92(11)
C22 C21 H21A 111.7(12)
P005 C21 H21A 108.7(13)
C22 C21 H21B 111.9(14)
P005 C21 H21B 110.1(14)
H21A C21 H21B 108.4(19)
C23 C22 C21 107.85(14)
C23 C22 H22A 108.3(13)
C21 C22 H22A 108.4(13)
C23 C22 H22B 110.4(13)
C21 C22 H22B 109.3(13)
H22A C22 H22B 112.4(19)
C22 C23 C24 106.83(13)
C22 C23 H23A 110.9(12)
C24 C23 H23A 109.0(12)
C22 C23 H23B 109.3(13)
C24 C23 H23B 112.9(13)
H23A C23 H23B 107.9(17)
C23 C24 P005 105.38(11)
C23 C24 H24A 113.7(12)
P005 C24 H24A 111.3(12)
C23 C24 H24B 109.0(14)
P005 C24 H24B 110.1(13)
H24A C24 H24B 107.3(19)
C26 C25 P004 103.77(12)
C26 C25 H25A 108.9(15)
P004 C25 H25A 111.5(15)
C26 C25 H25B 113.7(16)
P004 C25 H25B 106.9(15)
H25A C25 H25B 112(2)
C27 C26 C25 106.80(14)
C27 C26 H26A 107.5(13)
C25 C26 H26A 112.9(14)
C27 C26 H26B 109.2(15)
C25 C26 H26B 107.5(15)
H26A C26 H26B 112.8(19)
C26 C27 C28 107.93(15)
C26 C27 H27A 112.0(15)
C28 C27 H27A 114.0(15)
C26 C27 H27B 104.4(15)
C28 C27 H27B 108.4(15)
H27A C27 H27B 110(2)
C27 C28 P004 106.19(11)
C27 C28 H28A 114.2(14)
P004 C28 H28A 107.9(14)
C27 C28 H28B 114.9(13)
P004 C28 H28B 108.2(14)
H28A C28 H28B 105.2(18)
O1 C29 Rh1 177.93(15)
C20 P004 C25 103.58(8)
C20 P004 C28 105.07(7)
C25 P004 C28 94.36(8)
C20 P004 Rh1 114.90(5)
C25 P004 Rh1 118.14(6)
C28 P004 Rh1 117.93(6)
C15 P005 C24 103.79(7)
C15 P005 C21 104.66(8)
C24 P005 C21 94.43(7)
C15 P005 Rh1 117.31(5)
C24 P005 Rh1 116.99(6)
C21 P005 Rh1 116.48(5)
C9 Fe1 C4 159.50(6)
C9 Fe1 C7 68.67(6)
C4 Fe1 C7 107.77(6)
C9 Fe1 C3 122.96(7)
C4 Fe1 C3 40.81(7)
C7 Fe1 C3 123.11(6)
C9 Fe1 C5 158.09(6)
C4 Fe1 C5 40.87(6)
C7 Fe1 C5 122.98(6)
C3 Fe1 C5 68.73(6)
C9 Fe1 C8 40.79(6)
C4 Fe1 C8 123.37(6)
C7 Fe1 C8 40.89(6)
C3 Fe1 C8 107.70(6)
C5 Fe1 C8 159.59(6)
C9 Fe1 C10 40.94(6)
C4 Fe1 C10 158.34(6)
C7 Fe1 C10 68.55(6)
C3 Fe1 C10 159.09(6)
C5 Fe1 C10 121.89(6)
C8 Fe1 C10 68.73(6)
C9 Fe1 C2 107.23(7)
C4 Fe1 C2 68.57(7)
C7 Fe1 C2 159.34(6)
C3 Fe1 C2 40.87(6)
C5 Fe1 C2 68.44(6)
C8 Fe1 C2 122.88(6)
C10 Fe1 C2 122.48(6)
C9 Fe1 C1 121.88(6)
C4 Fe1 C1 68.93(6)
C7 Fe1 C1 158.66(6)
C3 Fe1 C1 69.05(6)
C5 Fe1 C1 40.81(6)
C8 Fe1 C1 158.49(6)
C10 Fe1 C1 106.32(6)
C2 Fe1 C1 40.85(6)
C9 Fe1 C6 69.10(6)
C4 Fe1 C6 122.30(6)
C7 Fe1 C6 40.92(5)
C3 Fe1 C6 158.88(6)
C5 Fe1 C6 106.59(6)
C8 Fe1 C6 69.10(6)
C10 Fe1 C6 40.93(6)
C2 Fe1 C6 158.41(6)
C1 Fe1 C6 121.72(6)
C29 Rh1 P005 92.25(5)
C29 Rh1 P004 90.46(5)
P005 Rh1 P004 176.666(13)
C29 Rh1 Cl1 175.27(5)
P005 Rh1 Cl1 86.69(2)
P004 Rh1 Cl1 90.76(2)

loop_
_geom_bond_atom_site_label_1
_geom_bond_atom_site_label_2
_geom_bond_distance
C1 C5 1.425(2)
C1 C2 1.427(2)
C1 C11 1.506(2)
C1 Fe1 2.0466(15)
C2 C3 1.425(2)
C2 Fe1 2.0428(16)
C2 H2 0.897(19)
C3 C4 1.421(2)
C3 Fe1 2.0398(16)
C3 H3 0.96(2)
C4 C5 1.424(2)
C4 Fe1 2.0359(16)
C4 H4 0.92(2)
C5 Fe1 2.0412(16)
C5 H5 0.91(2)
C6 C7 1.4298(19)
C6 C10 1.431(2)
C6 C16 1.494(2)
C6 Fe1 2.0524(15)
C7 C8 1.425(2)
C7 Fe1 2.0381(16)
C7 H7 0.93(2)
C8 C9 1.420(2)
C8 Fe1 2.0413(15)
C8 H8 0.95(2)
C9 C10 1.425(2)
C9 Fe1 2.0340(15)
C9 H9 0.98(2)
C10 Fe1 2.0414(16)
C10 H10 0.935(19)
C11 C12 1.523(2)
C11 H11A 0.97(2)
C11 H11B 0.98(2)
C12 C13 1.529(2)
C12 H12A 0.93(3)
C12 H12B 0.93(2)
C13 C14 1.522(2)
C13 H13A 0.98(2)
C13 H13B 0.94(2)
C14 C15 1.528(2)
C14 H14A 0.99(2)
C14 H14B 0.99(2)
C15 P005 1.8237(15)
C15 H15A 0.99(2)
C15 H15B 0.94(2)
C16 C17 1.527(2)
C16 H16A 0.95(2)
C16 H16B 0.99(2)
C17 C18 1.520(2)
C17 H17A 0.972(19)
C17 H17B 0.95(2)
C18 C19 1.518(2)
C18 H18A 1.00(2)
C18 H18B 0.99(2)
C19 C20 1.529(2)
C19 H19A 0.97(2)
C19 H19B 0.95(2)
C20 P004 1.8295(15)
C20 H20A 0.99(2)
C20 H20B 0.96(2)
C21 C22 1.542(2)
C21 P005 1.8448(16)
C21 H21A 0.95(2)
C21 H21B 0.97(2)
C22 C23 1.518(3)
C22 H22A 1.00(2)
C22 H22B 0.98(2)
C23 C24 1.524(2)
C23 H23A 1.03(2)
C23 H23B 0.98(2)
C24 P005 1.8365(16)
C24 H24A 0.99(2)
C24 H24B 0.89(2)
C25 C26 1.541(3)
C25 P004 1.8399(16)
C25 H25A 0.89(2)
C25 H25B 0.94(2)
C26 C27 1.504(3)
C26 H26A 1.10(2)
C26 H26B 1.04(3)
C27 C28 1.524(2)
C27 H27A 0.93(3)
C27 H27B 1.00(3)
C28 P004 1.8472(16)
C28 H28A 0.93(2)
C28 H28B 0.97(2)
C29 O1 1.1494(19)
C29 Rh1 1.8010(15)
P004 Rh1 2.3110(8)
P005 Rh1 2.3042(8)
Cl1 Rh1 2.3638(6)
